data_4321277
loop_
_publ_author_name
'Sma\"il Triki'
'Florence B\'er\'ezovsky'
'Jean Sala Pala'
'Eugenio Coronado'
'Carlos J. G\'omez-Garc\'ia'
'Juan Modesto Clemente'
'Am\'ed\'ee Riou'
'Philippe Molini\'e'

_publ_contact_author
;
Triki Smail
UMR CNRS 6521, Chimie, Electrochimie Moleculaire 
et Chimie Analytique, Universite de Bretagne 
Occidentale, 29285 Brest Cedex, France.
;
_publ_contact_author_email triki@univ-brest.fr
_publ_contact_author_fax '(33) 2 98 01 65 94'
_publ_contact_author_phone '(33) 2 98 01 61 46'
_publ_section_title
;
 Oxalato-Bridged Dinuclear Complexes of Cr(III) and Fe(III): Synthesis,
 Structure, and Magnetism of [(C2H5)4N]4[MM'(ox)(NCS)8] with MM' = CrCr,
 FeFe, and CrFe
;
_journal_name_full 'Inorganic Chemistry'
_journal_page_first 3771
_journal_page_last 3776
_journal_paper_doi 10.1021/ic990439w
_journal_volume 39
_journal_year 2000
_chemical_formula_sum 'C21 H40 Cr0.5 Fe0.5 N6 O2 S4'
_chemical_formula_weight 590.76
_chemical_name_systematic
; 

 ? 

;
_space_group_IT_number 64
_symmetry_cell_setting orthorhombic
_symmetry_space_group_name_Hall '-C 2ac 2'
_symmetry_space_group_name_H-M 'C m c a'
_atom_sites_solution_hydrogens geom
_atom_sites_solution_primary direct
_atom_sites_solution_secondary difmap
_audit_creation_method SHELXL-97
_cell_angle_alpha 90.00
_cell_angle_beta 90.00
_cell_angle_gamma 90.00
_cell_formula_units_Z 8
_cell_length_a 16.664(7)
_cell_length_b 13.575(6)
_cell_length_c 28.386(8)
_cell_measurement_reflns_used 25
_cell_measurement_temperature 293(2)
_cell_measurement_theta_max 11.94
_cell_measurement_theta_min 4.85
_cell_volume 6421(4)
_computing_cell_refinement 'CAD4 (Enraf Nonius, 1994)'
_computing_data_collection 'CAD4 (Enraf Nonius, 1994)'
_computing_data_reduction MolEN
_computing_structure_refinement 'SHELXL-97 (Sheldrick, 1997)'
_computing_structure_solution 'SHELXS-97 (Sheldrick, 1990)'
_diffrn_ambient_temperature 296(2)
_diffrn_measured_fraction_theta_full 0.469
_diffrn_measured_fraction_theta_max 0.469
_diffrn_measurement_device_type 'Enraf Nonius CAD4'
_diffrn_measurement_method \q/2\q
_diffrn_radiation_monochromator graphite
_diffrn_radiation_source 'fine-focus sealed tube'
_diffrn_radiation_type MoK\a
_diffrn_radiation_wavelength 0.71073
_diffrn_reflns_av_R_equivalents 0.0000
_diffrn_reflns_av_sigmaI/netI 0.2488
_diffrn_reflns_limit_h_max 19
_diffrn_reflns_limit_h_min 0
_diffrn_reflns_limit_k_max 16
_diffrn_reflns_limit_k_min 0
_diffrn_reflns_limit_l_max 33
_diffrn_reflns_limit_l_min 0
_diffrn_reflns_number 3130
_diffrn_reflns_theta_full 24.98
_diffrn_reflns_theta_max 24.98
_diffrn_reflns_theta_min 2.06
_diffrn_standards_decay_% 0
_diffrn_standards_interval_time 120
_diffrn_standards_number 3
_exptl_absorpt_coefficient_mu 0.699
_exptl_absorpt_correction_type none
_exptl_crystal_colour black
_exptl_crystal_density_diffrn 1.222
_exptl_crystal_density_method 'not measured'
_exptl_crystal_description prism
_exptl_crystal_F_000 2504
_exptl_crystal_size_max 0.15
_exptl_crystal_size_mid 0.11
_exptl_crystal_size_min 0.10
_refine_diff_density_max 0.327
_refine_diff_density_min -0.269
_refine_diff_density_rms 0.069
_refine_ls_extinction_method none
_refine_ls_goodness_of_fit_ref 0.910
_refine_ls_hydrogen_treatment mixed
_refine_ls_matrix_type full
_refine_ls_number_parameters 160
_refine_ls_number_reflns 2928
_refine_ls_number_restraints 0
_refine_ls_restrained_S_all 0.910
_refine_ls_R_factor_all 0.3189
_refine_ls_R_factor_gt 0.0878
_refine_ls_shift/su_max 0.026
_refine_ls_shift/su_mean 0.002
_refine_ls_structure_factor_coef Fsqd
_refine_ls_weighting_details 'w=1/[\s^2^(Fo^2^)+(0.1387P)^2^+0.0000P] where P=(Fo^2^+2Fc^2^)/3'
_refine_ls_weighting_scheme calc
_refine_ls_wR_factor_gt 0.2156
_refine_ls_wR_factor_ref 0.3157
_reflns_number_gt 794
_reflns_number_total 2928
_reflns_threshold_expression >2sigma(I)
_cod_data_source_file ic990439w.cif
_cod_data_source_block C21H40Cr0.50Fe0.50N6O2S4
_cod_depositor_comments
;
The following automatic conversions were performed:

'_symmetry_cell_setting' value 'Orthorhombic' changed to
'orthorhombic' according to the built-in table from CIF Core
dictionary named 'cif_core.dic' version 2.4.1 from
2010-06-29.

'_exptl_absorpt_correction_type' value 'None' changed to
'none' according to the built-in table from CIF Core dictionary named
'cif_core.dic' version 2.4.1 from 2010-06-29.

Automatic conversion script
Id: cif_fix_values 1646 2011-03-28 12:23:43Z adriana 

The following automatic conversions were performed:

'_refine_ls_weighting_scheme' value 'calc
w=1/[\s^2^(Fo^2^)+(0.1387P)^2^+0.0000P] where P=(Fo^2^+2Fc^2^)/3' was
changed to 'calc'. New tag '_refine_ls_weighting_details' was
created. The value of the new tag was set to
'w=1/[\s^2^(Fo^2^)+(0.1387P)^2^+0.0000P] where P=(Fo^2^+2Fc^2^)/3'.

Automatic conversion script
Id: cif_fix_values 3143 2015-03-26 13:38:13Z robertas 
;
_cod_original_formula_sum 'C21 H40 Cr0.50 Fe0.50 N6 O2 S4'
_cod_database_code 4321277

loop_
_symmetry_equiv_pos_as_xyz
'x, y, z'
'-x, -y+1/2, z+1/2'
'x, -y, -z'
'-x, y+1/2, -z+1/2'
'x+1/2, y+1/2, z'
'-x+1/2, -y+1, z+1/2'
'x+1/2, -y+1/2, -z'
'-x+1/2, y+1, -z+1/2'
'-x, -y, -z'
'x, y-1/2, -z-1/2'
'-x, y, z'
'x, -y-1/2, z-1/2'
'-x+1/2, -y+1/2, -z'
'x+1/2, y, -z-1/2'
'-x+1/2, y+1/2, z'
'x+1/2, -y, z-1/2'

loop_
_atom_site_label
_atom_site_type_symbol
_atom_site_fract_x
_atom_site_fract_y
_atom_site_fract_z
_atom_site_U_iso_or_equiv
_atom_site_adp_type
_atom_site_occupancy
_atom_site_calc_flag
_atom_site_refinement_flags
_atom_site_disorder_assembly
_atom_site_disorder_group
Fe Fe 0.5000 -0.06111(18) 0.09079(7) 0.0747(9) Uani 0.50 d SP . .
Cr Cr 0.5000 -0.06111(18) 0.09079(7) 0.0747(9) Uani 0.50 d SP . .
S1 S 0.5000 -0.4015(4) 0.0526(2) 0.1173(19) Uani 1 d S . .
S2 S 0.5000 0.2866(5) 0.1076(2) 0.160(3) Uani 1 d S . .
S3 S 0.2884(3) -0.1488(4) 0.19136(15) 0.176(2) Uani 1 d . . .
N1 N 0.5000 -0.2008(11) 0.0679(4) 0.080(4) Uani 1 d S . .
N2 N 0.5000 0.0860(12) 0.1056(4) 0.092(5) Uani 1 d S . .
N3 N 0.4128(7) -0.0874(7) 0.1339(3) 0.102(4) Uani 1 d . . .
C1 C 0.5000 -0.2840(13) 0.0610(5) 0.068(4) Uani 1 d S . .
C2 C 0.5000 0.1695(15) 0.1055(6) 0.096(7) Uani 1 d S . .
C3 C 0.3609(8) -0.1121(9) 0.1567(4) 0.089(4) Uani 1 d . . .
O4 O 0.4206(3) -0.0269(5) 0.0378(2) 0.068(2) Uani 1 d . . .
C4 C 0.4540(8) 0.0000 0.0000 0.056(4) Uani 1 d S . .
N5 N 0.5000 0.0930(10) 0.2718(4) 0.102(5) Uani 1 d S . .
C51 C 0.388(3) 0.066(4) 0.3279(14) 0.177(19) Uiso 0.50 d P . .
C52 C 0.4396(18) 0.062(2) 0.2314(9) 0.123(9) Uiso 0.50 d P . .
C53 C 0.373(3) 0.117(3) 0.2205(13) 0.162(17) Uiso 0.50 d P . .
C54 C 0.391(2) 0.162(3) 0.2159(12) 0.138(14) Uiso 0.50 d P . .
C55 C 0.449(2) 0.008(3) 0.2858(12) 0.162(12) Uiso 0.50 d P . .
C56 C 0.4568(19) 0.191(3) 0.2634(11) 0.169(13) Uiso 0.50 d P . .
C57 C 0.442(2) 0.131(3) 0.3130(12) 0.162(12) Uiso 0.50 d P . .
C58 C 0.390(2) 0.014(3) 0.3262(12) 0.132(13) Uiso 0.50 d P . .
N6 N 0.2500 0.2500 0.0000 0.099(4) Uani 1 d S . .
C61 C 0.292(2) 0.395(2) 0.0545(11) 0.109(13) Uiso 0.50 d P . .
C62 C 0.1967(18) 0.222(2) 0.0445(10) 0.129(9) Uiso 0.50 d P . .
C63 C 0.317(2) 0.393(3) 0.0407(13) 0.128(15) Uiso 0.50 d P . .
C64 C 0.282(3) 0.153(3) 0.0794(15) 0.122(17) Uiso 0.50 d P . .
C65 C 0.3288(17) 0.3037(19) 0.0089(9) 0.114(8) Uiso 0.50 d P . .
C66 C 0.2201(18) 0.332(2) 0.0301(10) 0.128(9) Uiso 0.50 d P . .
C67 C 0.3115(16) 0.1790(18) 0.0297(8) 0.105(8) Uiso 0.50 d P . .
C68 C 0.253(3) 0.159(4) 0.0766(17) 0.15(2) Uiso 0.50 d P . .

loop_
_atom_site_aniso_label
_atom_site_aniso_U_11
_atom_site_aniso_U_22
_atom_site_aniso_U_33
_atom_site_aniso_U_23
_atom_site_aniso_U_13
_atom_site_aniso_U_12
Fe 0.0731(16) 0.0830(18) 0.0682(15) -0.0002(14) 0.000 0.000
Cr 0.0731(16) 0.0830(18) 0.0682(15) -0.0002(14) 0.000 0.000
S1 0.094(4) 0.084(4) 0.174(5) -0.001(3) 0.000 0.000
S2 0.177(6) 0.087(4) 0.215(7) 0.007(4) 0.000 0.000
S3 0.139(4) 0.216(5) 0.172(4) 0.057(4) 0.070(3) 0.001(3)
N1 0.074(9) 0.073(10) 0.092(9) 0.000(8) 0.000 0.000
N2 0.092(10) 0.113(14) 0.071(9) -0.024(10) 0.000 0.000
N3 0.129(10) 0.112(9) 0.066(6) 0.015(6) 0.025(6) -0.001(7)
C1 0.049(9) 0.056(12) 0.100(12) -0.013(10) 0.000 0.000
C2 0.118(16) 0.086(17) 0.085(13) -0.011(12) 0.000 0.000
C3 0.109(11) 0.099(9) 0.059(8) 0.009(7) -0.003(8) 0.005(8)
O4 0.045(4) 0.095(5) 0.064(4) 0.003(4) 0.008(3) -0.001(3)
C4 0.052(9) 0.054(9) 0.063(9) -0.012(7) 0.000 0.000
N5 0.155(14) 0.082(11) 0.069(9) -0.020(8) 0.000 0.000
N6 0.084(10) 0.074(9) 0.139(11) -0.038(9) -0.001(10) 0.012(9)

loop_
_atom_type_symbol
_atom_type_description
_atom_type_scat_dispersion_real
_atom_type_scat_dispersion_imag
_atom_type_scat_source
C C 0.0033 0.0016 'International Tables Vol C Tables 4.2.6.8 and 6.1.1.4'
H H 0.0000 0.0000 'International Tables Vol C Tables 4.2.6.8 and 6.1.1.4'
N N 0.0061 0.0033 'International Tables Vol C Tables 4.2.6.8 and 6.1.1.4'
O O 0.0106 0.0060 'International Tables Vol C Tables 4.2.6.8 and 6.1.1.4'
S S 0.1246 0.1234 'International Tables Vol C Tables 4.2.6.8 and 6.1.1.4'
Cr Cr 0.3209 0.6236 'International Tables Vol C Tables 4.2.6.8 and 6.1.1.4'
Fe Fe 0.3463 0.8444 'International Tables Vol C Tables 4.2.6.8 and 6.1.1.4'

loop_
_geom_angle_atom_site_label_1
_geom_angle_atom_site_label_2
_geom_angle_atom_site_label_3
_geom_angle
_geom_angle_site_symmetry_1
_geom_angle_site_symmetry_3
_geom_angle_publ_flag
N3 Fe N3 97.5(6) . 11_655 ?
N3 Fe N1 91.7(4) . . ?
N3 Fe N1 91.7(4) 11_655 . ?
N3 Fe N2 92.9(4) . . ?
N3 Fe N2 92.9(4) 11_655 . ?
N1 Fe N2 173.0(5) . . ?
N3 Fe O4 91.2(3) . . ?
N3 Fe O4 171.3(3) 11_655 . ?
N1 Fe O4 88.7(3) . . ?
N2 Fe O4 86.0(3) . . ?
N3 Fe O4 171.3(3) . 11_655 ?
N3 Fe O4 91.2(3) 11_655 11_655 ?
N1 Fe O4 88.7(3) . 11_655 ?
N2 Fe O4 86.0(3) . 11_655 ?
O4 Fe O4 80.1(3) . 11_655 ?
C1 N1 Fe 171.0(13) . . ?
C2 N2 Fe 167.9(16) . . ?
C3 N3 Fe 172.7(11) . . ?
N1 C1 S1 178.6(16) . . ?
N2 C2 S2 177.6(19) . . ?
N3 C3 S3 177.6(11) . . ?
C4 O4 Fe 113.8(6) . . ?
O4 C4 O4 127.7(12) . 3 ?
O4 C4 C4 116.1(6) . 9_655 ?
O4 C4 C4 116.1(6) 3 9_655 ?
C55 N5 C55 70(2) . 11_655 ?
C55 N5 C52 68.0(15) . . ?
C55 N5 C52 110.6(18) 11_655 . ?
C55 N5 C52 110.6(18) . 11_655 ?
C55 N5 C52 68.0(15) 11_655 11_655 ?
C52 N5 C52 79(2) . 11_655 ?
C55 N5 C56 169.8(19) . 11_655 ?
C55 N5 C56 116.6(17) 11_655 11_655 ?
C52 N5 C56 114.5(18) . 11_655 ?
C52 N5 C56 79.5(17) 11_655 11_655 ?
C55 N5 C56 116.6(17) . . ?
C55 N5 C56 169.8(19) 11_655 . ?
C52 N5 C56 79.5(17) . . ?
C52 N5 C56 114.5(18) 11_655 . ?
C56 N5 C56 56(2) 11_655 . ?
C55 N5 C57 113.7(19) . 11_655 ?
C55 N5 C57 73.3(18) 11_655 11_655 ?
C52 N5 C57 176(2) . 11_655 ?
C52 N5 C57 103.3(16) 11_655 11_655 ?
C56 N5 C57 63.1(15) 11_655 11_655 ?
C56 N5 C57 96.6(18) . 11_655 ?
C55 N5 C57 73.3(18) . . ?
C55 N5 C57 113.7(19) 11_655 . ?
C52 N5 C57 103.3(16) . . ?
C52 N5 C57 176(2) 11_655 . ?
C56 N5 C57 96.6(18) 11_655 . ?
C56 N5 C57 63.1(15) . . ?
C57 N5 C57 74(2) 11_655 . ?
C53 C52 N5 122(3) . . ?
C53 C52 C54 24(2) . . ?
N5 C52 C54 107(2) . . ?
C53 C52 C55 121(3) . . ?
N5 C52 C55 53.2(14) . . ?
C54 C52 C55 130(2) . . ?
C53 C52 C52 144(2) . 11_655 ?
N5 C52 C52 50.5(10) . 11_655 ?
C54 C52 C52 119.7(19) . 11_655 ?
C55 C52 C52 84.6(16) . 11_655 ?
C53 C52 C56 75(2) . . ?
N5 C52 C56 49.1(12) . . ?
C54 C52 C56 57.8(17) . . ?
C55 C52 C56 87.2(19) . . ?
C52 C52 C56 81.8(12) 11_655 . ?
C54 C53 C52 100(7) . . ?
C53 C54 C52 55(5) . . ?
C53 C54 C56 108(6) . . ?
C52 C54 C56 71(2) . . ?
C66 N6 C66 180.000(6) 13 . ?
C66 N6 C65 80.5(15) 13 13 ?
C66 N6 C65 99.5(15) . 13 ?
C66 N6 C65 99.5(15) 13 . ?
C66 N6 C65 80.5(15) . . ?
C65 N6 C65 180.000(4) 13 . ?
C66 N6 C62 117.5(14) 13 . ?
C66 N6 C62 62.5(14) . . ?
C65 N6 C62 62.3(13) 13 . ?
C65 N6 C62 117.7(13) . . ?
C66 N6 C62 62.5(14) 13 13 ?
C66 N6 C62 117.5(14) . 13 ?
C65 N6 C62 117.7(13) 13 13 ?
C65 N6 C62 62.3(13) . 13 ?
C62 N6 C62 180.000(6) . 13 ?
C66 N6 C67 110.7(13) 13 13 ?
C66 N6 C67 69.3(13) . 13 ?
C65 N6 C67 70.0(12) 13 13 ?
C65 N6 C67 110.0(12) . 13 ?
C62 N6 C67 101.6(13) . 13 ?
C62 N6 C67 78.4(13) 13 13 ?
C66 N6 C67 69.3(13) 13 . ?
C66 N6 C67 110.7(13) . . ?
C65 N6 C67 110.0(12) 13 . ?
C65 N6 C67 70.0(12) . . ?
C62 N6 C67 78.4(13) . . ?
C62 N6 C67 101.6(13) 13 . ?
C67 N6 C67 180.000(4) 13 . ?
C63 C61 C66 103(6) . . ?
C63 C61 C65 43(6) . . ?
C66 C61 C65 66.6(17) . . ?
C68 C62 N6 105(3) . . ?
C68 C62 C65 126(3) . 13 ?
N6 C62 C65 56.8(15) . 13 ?
C68 C62 C66 121(3) . . ?
N6 C62 C66 55.6(16) . . ?
C65 C62 C66 91(2) 13 . ?
C68 C62 C64 9(3) . . ?
N6 C62 C64 96.5(18) . . ?
C65 C62 C64 124(2) 13 . ?
C66 C62 C64 114(2) . . ?
C68 C62 C67 53(2) . . ?
N6 C62 C67 51.9(11) . . ?
C65 C62 C67 89.6(18) 13 . ?
C66 C62 C67 89(2) . . ?
C64 C62 C67 45.1(14) . . ?
C61 C63 C65 122(7) . . ?
C61 C63 C66 60(6) . . ?
C65 C63 C66 70(2) . . ?
C68 C64 C67 97(10) . . ?
C68 C64 C62 31(9) . . ?
C67 C64 C62 70(2) . . ?
N5 C55 C55 55.2(12) . 11_655 ?
N5 C55 C51 100(3) . . ?
C55 C55 C51 125.8(19) 11_655 . ?
N5 C55 C58 123(3) . . ?
C55 C55 C58 130.7(18) 11_655 . ?
C51 C55 C58 24(2) . . ?
N5 C55 C52 58.8(17) . . ?
C55 C55 C52 95.4(16) 11_655 . ?
C51 C55 C52 112(2) . . ?
C58 C55 C52 127(3) . . ?
N5 C55 C57 56.4(18) . . ?
C55 C55 C57 93.8(16) 11_655 . ?
C51 C55 C57 43.6(17) . . ?
C58 C55 C57 66(2) . . ?
C52 C55 C57 89(2) . . ?
C56 C56 N5 62.0(12) 11_655 . ?
C56 C56 C57 98.7(17) 11_655 . ?
N5 C56 C57 60.5(18) . . ?
C56 C56 C54 128.0(16) 11_655 . ?
N5 C56 C54 102(2) . . ?
C57 C56 C54 116(2) . . ?
C56 C56 C52 98.2(12) 11_655 . ?
N5 C56 C52 51.3(14) . . ?
C57 C56 C52 86(2) . . ?
C54 C56 C52 51.1(16) . . ?
N6 C65 C63 112(2) . . ?
N6 C65 C62 60.9(16) . 13 ?
C63 C65 C62 134(2) . 13 ?
N6 C65 C67 58.1(13) . . ?
C63 C65 C67 122(2) . . ?
C62 C65 C67 93.7(19) 13 . ?
N6 C65 C61 98.6(17) . . ?
C63 C65 C61 14.8(19) . . ?
C62 C65 C61 134(2) 13 . ?
C67 C65 C61 109.7(18) . . ?
N6 C65 C66 49.0(12) . . ?
C63 C65 C66 62.7(18) . . ?
C62 C65 C66 95(2) 13 . ?
C67 C65 C66 86.3(17) . . ?
C61 C65 C66 50.2(13) . . ?
C64 C67 C68 17(3) . . ?
C64 C67 N6 114(2) . . ?
C68 C67 N6 98(2) . . ?
C64 C67 C66 139(3) . 13 ?
C68 C67 C66 125(2) . 13 ?
N6 C67 C66 51.3(12) . 13 ?
C64 C67 C65 124(2) . . ?
C68 C67 C65 120(2) . . ?
N6 C67 C65 52.0(12) . . ?
C66 C67 C65 79.3(17) 13 . ?
C64 C67 C62 65(2) . . ?
C68 C67 C62 48.5(16) . . ?
N6 C67 C62 49.7(12) . . ?
C66 C67 C62 86.7(17) 13 . ?
C65 C67 C62 87.2(17) . . ?
N6 C66 C62 61.9(16) . . ?
N6 C66 C61 113(2) . . ?
C62 C66 C61 124(2) . . ?
N6 C66 C67 59.4(13) . 13 ?
C62 C66 C67 95(2) . 13 ?
C61 C66 C67 132(2) . 13 ?
N6 C66 C63 98.0(19) . . ?
C62 C66 C63 127(2) . . ?
C61 C66 C63 17.6(17) . . ?
C67 C66 C63 117(2) 13 . ?
N6 C66 C65 50.5(13) . . ?
C62 C66 C65 97(2) . . ?
C61 C66 C65 63.2(18) . . ?
C67 C66 C65 88.0(17) 13 . ?
C63 C66 C65 47.5(14) . . ?
C64 C68 C62 140(10) . . ?
C64 C68 C67 66(9) . . ?
C62 C68 C67 78(3) . . ?
C55 C58 C57 65(2) . . ?
C51 C57 N5 115(3) . . ?
C51 C57 C56 135(3) . . ?
N5 C57 C56 56.3(17) . . ?
C51 C57 C58 18(3) . . ?
N5 C57 C58 99(2) . . ?
C56 C57 C58 132(2) . . ?
C51 C57 C57 132(3) . 11_655 ?
N5 C57 C57 52.8(12) . 11_655 ?
C56 C57 C57 81.3(17) . 11_655 ?
C58 C57 C57 117.8(17) . 11_655 ?
C51 C57 C55 65(3) . . ?
N5 C57 C55 50.3(15) . . ?
C56 C57 C55 95(2) . . ?
C58 C57 C55 48.3(15) . . ?
C57 C57 C55 86.2(16) 11_655 . ?
C57 C51 C55 72(3) . . ?

loop_
_geom_bond_atom_site_label_1
_geom_bond_atom_site_label_2
_geom_bond_distance
_geom_bond_site_symmetry_2
_geom_bond_publ_flag
Fe N3 1.932(11) . ?
Fe N3 1.932(11) 11_655 ?
Fe N1 2.004(15) . ?
Fe N2 2.041(16) . ?
Fe O4 2.056(6) . ?
Fe O4 2.056(6) 11_655 ?
S1 C1 1.613(17) . ?
S2 C2 1.59(2) . ?
S3 C3 1.636(14) . ?
N1 C1 1.146(15) . ?
N2 C2 1.132(18) . ?
N3 C3 1.132(12) . ?
O4 C4 1.264(7) . ?
C4 O4 1.264(7) 3 ?
C4 C4 1.53(3) 9_655 ?
N5 C55 1.48(3) . ?
N5 C55 1.48(3) 11_655 ?
N5 C52 1.58(3) . ?
N5 C52 1.58(3) 11_655 ?
N5 C56 1.53(3) 11_655 ?
N5 C56 1.53(3) . ?
N5 C57 1.60(4) 11_655 ?
N5 C57 1.60(4) . ?
C52 C53 1.37(4) . ?
C52 C54 1.64(5) . ?
C52 C55 1.72(4) . ?
C52 C52 2.01(6) 11_655 ?
C52 C56 1.99(4) . ?
C53 C54 0.69(5) . ?
C54 C56 1.78(4) . ?
N6 C66 1.49(3) 13 ?
N6 C66 1.49(3) . ?
N6 C65 1.52(3) 13 ?
N6 C65 1.52(3) . ?
N6 C62 1.59(3) . ?
N6 C62 1.59(3) 13 ?
N6 C67 1.64(3) 13 ?
N6 C67 1.64(3) . ?
C61 C63 0.57(5) . ?
C61 C66 1.63(4) . ?
C61 C65 1.89(4) . ?
C62 C68 1.56(5) . ?
C62 C65 1.61(4) 13 ?
C62 C66 1.60(4) . ?
C62 C64 1.97(5) . ?
C62 C67 2.04(4) . ?
C63 C65 1.53(4) . ?
C63 C66 1.84(5) . ?
C64 C68 0.49(7) . ?
C64 C67 1.54(4) . ?
C55 C55 1.69(7) 11_655 ?
C55 C51 1.75(5) . ?
C55 C58 1.51(4) . ?
C55 C57 1.84(5) . ?
C56 C56 1.44(6) 11_655 ?
C56 C57 1.64(4) . ?
C65 C62 1.61(4) 13 ?
C65 C67 1.82(3) . ?
C65 C66 1.95(4) . ?
C67 C68 1.67(5) . ?
C67 C66 1.78(3) 13 ?
C66 C67 1.78(3) 13 ?
C58 C57 1.86(5) . ?
C57 C51 1.34(5) . ?
C57 C57 1.94(7) 11_655 ?
